data_2203887
loop_
_publ_author_name
'Yang, Zhiping'
'Zhong, Ping'
'Guo, Shengrong'

_publ_section_title <i>N</i>-{3-Cyano-1-[2,6-dichloro-4-(trifluoromethyl)phenyl]-1<i>H</i>-pyrazol-5-yl}acetamide
_journal_issue 7
_journal_name_full 'Acta Crystallographica Section E'
_journal_page_first o1277
_journal_page_last o1278
_journal_paper_doi 10.1107/S1600536804015570
_journal_volume 60
_journal_year 2004
_chemical_formula_iupac 'C13 H7 Cl2 F3 N4 O'
_chemical_formula_moiety 'C13 H7 Cl2 F3 N4 O'
_chemical_formula_sum 'C13 H7 Cl2 F3 N4 O'
_chemical_formula_weight 363.13
_chemical_name_systematic N-{3-Cyano-1-[2,6-dichloro-4-(trifluoromethyl)phenyl]-1H-pyrazol-5-yl}acetamide
_space_group_IT_number 15
_symmetry_cell_setting monoclinic
_symmetry_space_group_name_Hall '-C 2yc'
_symmetry_space_group_name_H-M 'C 1 2/c 1'
_atom_sites_solution_hydrogens geom
_atom_sites_solution_primary direct
_atom_sites_solution_secondary difmap
_cell_angle_alpha 90.00
_cell_angle_beta 95.5830(10)
_cell_angle_gamma 90.00
_cell_formula_units_Z 8
_cell_length_a 18.8282(6)
_cell_length_b 8.6541(3)
_cell_length_c 19.0766(6)
_cell_measurement_reflns_used 2156
_cell_measurement_temperature 298(2)
_cell_measurement_theta_max 25.24
_cell_measurement_theta_min 2.59
_cell_volume 3093.62(18)
_computing_cell_refinement 'SAINT (Bruker, 2002)'
_computing_data_collection 'SMART (Bruker, 2002)'
_computing_data_reduction SAINT
_computing_molecular_graphics 'XP (Bruker, 2002)'
_computing_publication_material SHELXL97
_computing_structure_refinement 'SHELXL97 (Sheldrick, 1997)'
_computing_structure_solution 'SHELXS97 (Sheldrick, 1997)'
_diffrn_ambient_temperature 298(2)
_diffrn_measured_fraction_theta_full 0.984
_diffrn_measured_fraction_theta_max 0.984
_diffrn_measurement_device_type 'Bruker SMART APEX area-detector'
_diffrn_measurement_method '\f and \w'
_diffrn_radiation_monochromator graphite
_diffrn_radiation_source 'fine-focus sealed tube'
_diffrn_radiation_type MoK\a
_diffrn_radiation_wavelength 0.71073
_diffrn_reflns_av_R_equivalents 0.0251
_diffrn_reflns_av_sigmaI/netI 0.0295
_diffrn_reflns_limit_h_max 20
_diffrn_reflns_limit_h_min -22
_diffrn_reflns_limit_k_max 8
_diffrn_reflns_limit_k_min -10
_diffrn_reflns_limit_l_max 22
_diffrn_reflns_limit_l_min -18
_diffrn_reflns_number 7655
_diffrn_reflns_theta_full 25.27
_diffrn_reflns_theta_max 25.27
_diffrn_reflns_theta_min 2.15
_diffrn_standards_decay_% 0
_diffrn_standards_interval_time 0
_diffrn_standards_number 0
_exptl_absorpt_coefficient_mu 0.459
_exptl_absorpt_correction_T_max 0.9427
_exptl_absorpt_correction_T_min 0.8235
_exptl_absorpt_correction_type integration
_exptl_absorpt_process_details '(SADABS; Bruker, 2002)'
_exptl_crystal_colour Colorless
_exptl_crystal_density_diffrn 1.559
_exptl_crystal_density_method 'not measured'
_exptl_crystal_description Block
_exptl_crystal_F_000 1456
_exptl_crystal_size_max 0.44
_exptl_crystal_size_mid 0.16
_exptl_crystal_size_min 0.13
_refine_diff_density_max 0.649
_refine_diff_density_min -0.515
_refine_ls_extinction_method none
_refine_ls_goodness_of_fit_ref 1.143
_refine_ls_hydrogen_treatment mixed
_refine_ls_matrix_type full
_refine_ls_number_parameters 209
_refine_ls_number_reflns 2768
_refine_ls_number_restraints 0
_refine_ls_restrained_S_all 1.143
_refine_ls_R_factor_all 0.0727
_refine_ls_R_factor_gt 0.0639
_refine_ls_shift/su_max 0.003
_refine_ls_shift/su_mean 0.000
_refine_ls_structure_factor_coef Fsqd
_refine_ls_weighting_details 'calc w = 1/[\s^2^(Fo^2^)+(0.0790P)^2^+4.3533P] where P = (Fo^2^+2Fc^2^)/3'
_refine_ls_weighting_scheme calc
_refine_ls_wR_factor_gt 0.1633
_refine_ls_wR_factor_ref 0.1703
_reflns_number_gt 2373
_reflns_number_total 2768
_reflns_threshold_expression I>2\s(I)
_cod_data_source_file cv6336.cif
_cod_data_source_block I
_cod_depositor_comments
;
The following automatic conversions were performed:
'_symmetry_cell_setting' value 'Monoclinic' changed to 'monoclinic'
according to '/home/saulius/struct/CIF-dictionaries/cif_core.dic'
dictionary named 'cif_core.dic' version 2.4.1 from
2010-06-29.

'_exptl_absorpt_correction_type' value 'Integration' changed
to 'integration' according to
'/home/saulius/struct/CIF-dictionaries/cif_core.dic' dictionary named
'cif_core.dic' version 2.4.1 from 2010-06-29.

Automatic conversion script
Id: cif_fix_enum 1527 2010-12-29 10:47:43Z saulius 

The following automatic conversions were performed:

'_symmetry_cell_setting' value 'Monoclinic' changed to 'monoclinic'
according to /home/saulius/struct/CIF-dictionaries/cif_core.dic
dictionary named 'cif_core.dic' version 2.4.1 from
2010-06-29.

'_exptl_absorpt_correction_type' value 'Integration'
changed to 'integration' according to
/home/saulius/struct/CIF-dictionaries/cif_core.dic dictionary named
'cif_core.dic' version 2.4.1 from 2010-06-29.

Automatic conversion script
Id: cif_fix_values 1715 2011-07-08 13:25:40Z adriana 
;
_cod_original_sg_symbol_Hall -C2yc
_cod_original_sg_symbol_H-M 'C 2/c'
_cod_database_code 2203887
_cod_database_fobs_code 2203887

loop_
_symmetry_equiv_pos_as_xyz
'x, y, z'
'-x, y, -z+1/2'
'x+1/2, y+1/2, z'
'-x+1/2, y+1/2, -z+1/2'
'-x, -y, -z'
'x, -y, z-1/2'
'-x+1/2, -y+1/2, -z'
'x+1/2, -y+1/2, z-1/2'

loop_
_atom_site_label
_atom_site_fract_x
_atom_site_fract_y
_atom_site_fract_z
_atom_site_U_iso_or_equiv
_atom_site_adp_type
_atom_site_calc_flag
_atom_site_refinement_flags
_atom_site_occupancy
_atom_site_type_symbol
Cl1 1.01946(5) 0.58378(11) 0.11136(5) 0.0661(3) Uani d . 1 Cl
Cl2 0.75365(5) 0.45026(11) 0.00088(6) 0.0735(4) Uani d . 1 Cl
O1 0.81662(19) 0.4727(3) 0.29753(14) 0.0835(9) Uani d . 1 O
N1 0.88236(15) 0.4100(3) 0.10069(13) 0.0437(6) Uani d . 1 N
N2 0.89015(16) 0.2609(3) 0.08006(14) 0.0495(7) Uani d . 1 N
N3 0.85589(17) 0.5641(3) 0.19798(14) 0.0515(7) Uani d . 1 N
H3 0.8644 0.6456 0.1744 0.062 Uiso calc R 1 H
N4 0.8823(3) -0.1145(3) 0.1390(2) 0.0890(13) Uani d . 1 N
F1 0.83902(17) 0.9102(3) -0.14120(14) 0.0924(9) Uani d . 1 F
F2 0.94540(17) 0.8529(4) -0.14565(16) 0.1202(12) Uani d . 1 F
F3 0.9151(3) 1.0206(3) -0.07088(16) 0.1503(18) Uani d . 1 F
C1 0.8994(3) 0.8880(5) -0.1002(2) 0.0735(12) Uani d . 1 C
C2 0.8945(2) 0.7617(3) -0.04721(16) 0.0506(8) Uani d . 1 C
C3 0.95232(19) 0.7347(3) 0.00116(17) 0.0498(8) Uani d . 1 C
H3A 0.9936 0.7934 0.0006 0.060 Uiso calc R 1 H
C4 0.94806(18) 0.6198(3) 0.05024(16) 0.0446(7) Uani d . 1 C
C5 0.88713(16) 0.5305(3) 0.05079(14) 0.0393(7) Uani d . 1 C
C6 0.83010(18) 0.5599(3) 0.00141(17) 0.0470(7) Uani d . 1 C
C7 0.8332(2) 0.6753(4) -0.04808(17) 0.0524(8) Uani d . 1 C
H7 0.7947 0.6941 -0.0813 0.063 Uiso calc R 1 H
C8 0.86663(18) 0.4215(3) 0.16857(16) 0.0441(7) Uani d . 1 C
C9 0.8647(2) 0.2742(3) 0.19370(17) 0.0537(8) Uani d . 1 C
H9 0.8558 0.2425 0.2386 0.064 Uiso calc R 1 H
C10 0.87919(19) 0.1825(3) 0.13742(17) 0.0500(8) Uani d . 1 C
C11 0.8817(2) 0.0160(4) 0.1367(2) 0.0659(11) Uani d . 1 C
C12 0.8322(2) 0.5814(4) 0.26343(17) 0.0524(8) Uani d . 1 C
C13 0.8274(2) 0.7454(4) 0.2878(2) 0.0666(10) Uani d . 1 C
H13A 0.8107 0.7472 0.3337 0.100 Uiso calc R 1 H
H13B 0.7948 0.8015 0.2554 0.100 Uiso calc R 1 H
H13C 0.8738 0.7924 0.2899 0.100 Uiso calc R 1 H

loop_
_atom_site_aniso_label
_atom_site_aniso_U_11
_atom_site_aniso_U_22
_atom_site_aniso_U_33
_atom_site_aniso_U_12
_atom_site_aniso_U_13
_atom_site_aniso_U_23
Cl1 0.0685(6) 0.0588(6) 0.0672(6) -0.0052(4) -0.0126(4) 0.0037(4)
Cl2 0.0653(6) 0.0512(6) 0.1017(8) -0.0170(4) -0.0037(5) 0.0105(5)
O1 0.146(3) 0.0528(16) 0.0565(16) -0.0066(17) 0.0344(17) 0.0017(13)
N1 0.0649(16) 0.0236(12) 0.0434(14) 0.0005(11) 0.0094(12) 0.0024(10)
N2 0.0747(18) 0.0243(12) 0.0511(15) 0.0008(11) 0.0145(13) -0.0008(11)
N3 0.084(2) 0.0264(12) 0.0457(15) 0.0033(12) 0.0120(13) 0.0012(11)
N4 0.157(4) 0.0279(16) 0.089(3) 0.0097(19) 0.046(3) 0.0071(15)
F1 0.131(2) 0.0687(16) 0.0742(16) 0.0045(14) -0.0066(15) 0.0311(12)
F2 0.119(2) 0.153(3) 0.095(2) 0.006(2) 0.0389(18) 0.064(2)
F3 0.289(5) 0.0559(16) 0.093(2) -0.075(2) -0.047(3) 0.0298(15)
C1 0.110(3) 0.057(2) 0.053(2) -0.019(2) 0.009(2) 0.0155(18)
C2 0.082(2) 0.0320(15) 0.0385(16) -0.0028(15) 0.0097(15) 0.0010(13)
C3 0.067(2) 0.0339(16) 0.0499(18) -0.0120(14) 0.0115(15) -0.0024(13)
C4 0.0598(19) 0.0329(15) 0.0407(16) -0.0011(13) 0.0030(13) -0.0020(12)
C5 0.0587(18) 0.0230(13) 0.0373(15) 0.0003(12) 0.0098(13) 0.0003(11)
C6 0.0584(19) 0.0298(14) 0.0525(18) -0.0030(13) 0.0034(15) -0.0007(13)
C7 0.070(2) 0.0372(17) 0.0485(18) 0.0004(15) -0.0031(15) 0.0013(14)
C8 0.0638(19) 0.0280(14) 0.0409(16) 0.0017(13) 0.0072(14) 0.0000(12)
C9 0.084(2) 0.0318(16) 0.0466(18) 0.0016(15) 0.0155(16) 0.0065(13)
C10 0.070(2) 0.0249(14) 0.0564(19) 0.0011(14) 0.0143(16) 0.0038(13)
C11 0.108(3) 0.0324(19) 0.062(2) 0.0022(18) 0.028(2) 0.0021(16)
C12 0.074(2) 0.0396(18) 0.0441(18) 0.0027(15) 0.0061(16) -0.0018(14)
C13 0.094(3) 0.047(2) 0.060(2) 0.0114(19) 0.0130(19) -0.0125(17)

loop_
_atom_type_symbol
_atom_type_description
_atom_type_scat_dispersion_real
_atom_type_scat_dispersion_imag
_atom_type_scat_source
C C 0.0033 0.0016 'International Tables Vol C Tables 4.2.6.8 and 6.1.1.4'
H H 0.0000 0.0000 'International Tables Vol C Tables 4.2.6.8 and 6.1.1.4'
N N 0.0061 0.0033 'International Tables Vol C Tables 4.2.6.8 and 6.1.1.4'
O O 0.0106 0.0060 'International Tables Vol C Tables 4.2.6.8 and 6.1.1.4'
F F 0.0171 0.0103 'International Tables Vol C Tables 4.2.6.8 and 6.1.1.4'
Cl Cl 0.1484 0.1585 'International Tables Vol C Tables 4.2.6.8 and 6.1.1.4'

loop_
_geom_angle_atom_site_label_1
_geom_angle_atom_site_label_2
_geom_angle_atom_site_label_3
_geom_angle
_geom_angle_publ_flag
C8 N1 N2 112.6(2) yes
C8 N1 C5 128.2(2) no
N2 N1 C5 119.1(2) yes
C10 N2 N1 102.6(2) yes
C12 N3 C8 122.7(3) no
C12 N3 H3 118.6 no
C8 N3 H3 118.6 no
F3 C1 F2 110.6(4) no
F3 C1 F1 105.7(4) no
F2 C1 F1 103.0(3) no
F3 C1 C2 112.4(3) yes
F2 C1 C2 111.3(4) no
F1 C1 C2 113.3(4) no
C7 C2 C3 121.6(3) no
C7 C2 C1 119.8(3) yes
C3 C2 C1 118.6(3) no
C4 C3 C2 119.0(3) no
C4 C3 H3A 120.5 no
C2 C3 H3A 120.5 no
C3 C4 C5 120.8(3) no
C3 C4 Cl1 120.0(3) no
C5 C4 Cl1 119.2(2) yes
C6 C5 C4 118.8(3) no
C6 C5 N1 119.8(3) no
C4 C5 N1 121.4(3) yes
C7 C6 C5 121.2(3) no
C7 C6 Cl2 119.1(3) no
C5 C6 Cl2 119.7(2) no
C2 C7 C6 118.5(3) no
C2 C7 H7 120.7 no
C6 C7 H7 120.7 no
N1 C8 C9 106.4(3) no
N1 C8 N3 120.5(3) yes
C9 C8 N3 133.1(3) no
C8 C9 C10 104.5(3) no
C8 C9 H9 127.8 no
C10 C9 H9 127.8 no
N2 C10 C9 114.0(3) no
N2 C10 C11 119.9(3) yes
C9 C10 C11 126.1(3) no
N4 C11 C10 176.8(4) no
O1 C12 N3 121.8(3) no
O1 C12 C13 123.4(3) no
N3 C12 C13 114.8(3) no
C12 C13 H13A 109.5 no
C12 C13 H13B 109.5 no
H13A C13 H13B 109.5 no
C12 C13 H13C 109.5 no
H13A C13 H13C 109.5 no
H13B C13 H13C 109.5 no

loop_
_geom_bond_atom_site_label_1
_geom_bond_atom_site_label_2
_geom_bond_distance
_geom_bond_publ_flag
Cl1 C4 1.720(3) yes
Cl2 C6 1.723(3) no
O1 C12 1.196(4) no
N1 C8 1.360(4) yes
N1 N2 1.361(3) yes
N1 C5 1.421(3) yes
N2 C10 1.321(4) yes
N3 C12 1.375(4) no
N3 C8 1.378(4) yes
N3 H3 0.8600 no
N4 C11 1.130(5) yes
F1 C1 1.330(5) yes
F2 C1 1.319(5) no
F3 C1 1.298(5) no
C1 C2 1.497(5) yes
C2 C7 1.373(5) no
C2 C3 1.377(5) no
C3 C4 1.373(4) no
C3 H3A 0.9300 no
C4 C5 1.384(4) no
C5 C6 1.381(4) no
C6 C7 1.379(4) no
C7 H7 0.9300 no
C8 C9 1.364(4) yes
C9 C10 1.383(5) yes
C9 H9 0.9300 no
C10 C11 1.441(5) yes
C12 C13 1.499(5) no
C13 H13A 0.9600 no
C13 H13B 0.9600 no
C13 H13C 0.9600 no

loop_
_geom_hbond_atom_site_label_D
_geom_hbond_atom_site_label_H
_geom_hbond_atom_site_label_A
_geom_hbond_site_symmetry_A
_geom_hbond_distance_DH
_geom_hbond_distance_HA
_geom_hbond_distance_DA
_geom_hbond_angle_DHA
N3 H3 N4 1_565 0.86 2.22 3.060(4) 166

loop_
_cod_related_entry_id
_cod_related_entry_database
_cod_related_entry_code
1 ChemSpider 13485131
